data_4332587
loop_
_publ_author_name
'Rood, Jeffrey A.'
'Noll, Bruce C.'
'Henderson, Kenneth W.'

_publ_section_title
;
 Synthesis, Structural Characterization, Gas Sorption and Guest-Exchange
 Studies of the Lightweight, Porous Metal&#x2212;Organic Framework
 \a-[Mg3(O2CH)6]
;
_journal_issue 14
_journal_name_full 'Inorganic Chemistry'
_journal_page_first 5521
_journal_page_last 5528
_journal_paper_doi 10.1021/ic060543v
_journal_volume 45
_journal_year 2006
_chemical_compound_source synthesized
_chemical_formula_moiety 'C2 H2 Ca O4'
_chemical_formula_sum 'C2 H2 Ca O4'
_chemical_formula_weight 130.2
_space_group_IT_number 96
_symmetry_cell_setting tetragonal
_symmetry_Int_Tables_number 96
_symmetry_space_group_name_Hall 'P 4nw 2abw'
_symmetry_space_group_name_H-M 'P 43 21 2'
_atom_sites_solution_hydrogens geom
_atom_sites_solution_primary direct
_atom_sites_solution_secondary difmap
_audit_creation_method SHELXL-97
_cell_angle_alpha 90.00
_cell_angle_beta 90.00
_cell_angle_gamma 90.00
_cell_formula_units_Z 4
_cell_length_a 6.8015(2)
_cell_length_b 6.8015(2)
_cell_length_c 9.2196(6)
_cell_measurement_reflns_used 2217
_cell_measurement_temperature 100(2)
_cell_measurement_theta_max 32.29
_cell_measurement_theta_min 3.72
_cell_volume 426.50(3)
_computing_cell_refinement 'APEX2/SAINT (Bruker, 2004)'
_computing_data_collection 'APEX2 (Bruker, 2004)'
_computing_data_reduction 'SAINT/XPREP (Bruker, 2004; Sheldrick, 2003)'
_computing_molecular_graphics 'XP (Sheldrick, 1998)'
_computing_publication_material 'XCIF (Sheldrick, 2001)/enCIFer (CCDC, 2004)'
_computing_structure_refinement 'SHELXL-97 (Sheldrick, 1997)'
_computing_structure_solution 'SHELXS-97 (Sheldrick, 1990)'
_diffrn_ambient_temperature 100(2)
_diffrn_detector_area_resol_mean 8.33
_diffrn_measured_fraction_theta_full 1.000
_diffrn_measured_fraction_theta_max 1.000
_diffrn_measurement_device_type 'Bruker SMART Apex CCD area detector'
_diffrn_measurement_method '\f and \w scans'
_diffrn_radiation_monochromator graphite
_diffrn_radiation_probe x-ray
_diffrn_radiation_type MoK\a
_diffrn_radiation_wavelength 0.71073
_diffrn_reflns_av_R_equivalents 0.0239
_diffrn_reflns_av_sigmaI/netI 0.0099
_diffrn_reflns_limit_h_max 11
_diffrn_reflns_limit_h_min -11
_diffrn_reflns_limit_k_max 11
_diffrn_reflns_limit_k_min -10
_diffrn_reflns_limit_l_max 15
_diffrn_reflns_limit_l_min -15
_diffrn_reflns_number 11670
_diffrn_reflns_theta_full 36.33
_diffrn_reflns_theta_max 36.33
_diffrn_reflns_theta_min 3.72
_diffrn_source 'fine-focus sealed tube'
_diffrn_source_type 'Siemans KFFMO2K-90'
_exptl_absorpt_coefficient_mu 1.355
_exptl_absorpt_correction_T_max 0.78
_exptl_absorpt_correction_T_min 0.73
_exptl_absorpt_correction_type multi-scan
_exptl_absorpt_process_details
;Blessing, R.H. (1995) Acta Cryst. A51, 33-38.

Sheldrick, G. M. (2004) SaDABS. University of G\"ottingen, Germany.
;
_exptl_crystal_colour colourless
_exptl_crystal_density_diffrn 2.026
_exptl_crystal_density_method 'not measured'
_exptl_crystal_description 'multi-faceted block'
_exptl_crystal_F_000 264
_exptl_crystal_recrystallization_method 'Crystallized at 110\% C  in DMF'
_exptl_crystal_size_max 0.25
_exptl_crystal_size_mid 0.22
_exptl_crystal_size_min 0.19
_refine_diff_density_max 0.307
_refine_diff_density_min -0.247
_refine_diff_density_rms 0.053
_refine_ls_abs_structure_details 'Flack H D (1983), Acta Cryst. A39, 876-881'
_refine_ls_abs_structure_Flack 0.48(2)
_refine_ls_extinction_method none
_refine_ls_goodness_of_fit_ref 1.180
_refine_ls_hydrogen_treatment constr
_refine_ls_matrix_type full
_refine_ls_number_parameters 34
_refine_ls_number_reflns 1039
_refine_ls_number_restraints 0
_refine_ls_restrained_S_all 1.180
_refine_ls_R_factor_all 0.0135
_refine_ls_R_factor_gt 0.0133
_refine_ls_shift/su_max 0.001
_refine_ls_shift/su_mean 0.000
_refine_ls_structure_factor_coef Fsqd
_refine_ls_weighting_details 'calc w=1/[\s^2^(Fo^2^)+(0.0161P)^2^+0.0421P] where P=(Fo^2^+2Fc^2^)/3'
_refine_ls_weighting_scheme calc
_refine_ls_wR_factor_gt 0.0350
_refine_ls_wR_factor_ref 0.0350
_reflns_number_gt 1028
_reflns_number_total 1039
_reflns_threshold_expression >2sigma(I)
_cod_data_source_file ic060543vsup9.cif
_cod_data_source_block jr13
_cod_database_code 4332587

loop_
_symmetry_equiv_pos_as_xyz
'x, y, z'
'-y+1/2, x+1/2, z+3/4'
'y+1/2, -x+1/2, z+1/4'
'x+1/2, -y+1/2, -z+1/4'
'-x+1/2, y+1/2, -z+3/4'
'-x, -y, z+1/2'
'y, x, -z'
'-y, -x, -z+1/2'

loop_
_atom_site_label
_atom_site_type_symbol
_atom_site_fract_x
_atom_site_fract_y
_atom_site_fract_z
_atom_site_U_iso_or_equiv
_atom_site_adp_type
_atom_site_occupancy
_atom_site_symmetry_multiplicity
_atom_site_calc_flag
_atom_site_refinement_flags
Ca1 Ca 0.786646(16) 0.786646(16) 0.0000 0.00989(4) Uani 1 2 d S
O1 O 0.44047(6) 0.77817(7) 0.01140(5) 0.01378(8) Uani 1 1 d .
O2 O 0.12312(7) 0.78222(9) -0.03738(6) 0.02008(10) Uani 1 1 d .
C1 C 0.29757(8) 0.81292(8) -0.07150(6) 0.01164(10) Uani 1 1 d .
H1 H 0.3242 0.8653 -0.1650 0.014 Uiso 1 1 calc R

loop_
_atom_site_aniso_label
_atom_site_aniso_U_11
_atom_site_aniso_U_22
_atom_site_aniso_U_33
_atom_site_aniso_U_23
_atom_site_aniso_U_13
_atom_site_aniso_U_12
Ca1 0.00767(4) 0.00767(4) 0.01432(7) 0.00166(3) -0.00166(3) 0.00009(4)
O1 0.01057(16) 0.01627(18) 0.01449(19) 0.00024(19) -0.00184(14) 0.00080(13)
O2 0.00821(16) 0.0218(2) 0.0303(3) 0.0002(2) 0.00324(17) -0.00096(16)
C1 0.00991(19) 0.0129(2) 0.01210(19) -0.00004(16) 0.00059(17) -0.00120(18)

loop_
_atom_type_symbol
_atom_type_description
_atom_type_scat_dispersion_real
_atom_type_scat_dispersion_imag
_atom_type_scat_source
C C 0.0033 0.0016 'International Tables Vol C Tables 4.2.6.8 and 6.1.1.4'
H H 0.0000 0.0000 'International Tables Vol C Tables 4.2.6.8 and 6.1.1.4'
O O 0.0106 0.0060 'International Tables Vol C Tables 4.2.6.8 and 6.1.1.4'
Ca Ca 0.2262 0.3064 'International Tables Vol C Tables 4.2.6.8 and 6.1.1.4'

loop_
_geom_angle_atom_site_label_1
_geom_angle_atom_site_label_2
_geom_angle_atom_site_label_3
_geom_angle
_geom_angle_site_symmetry_1
_geom_angle_site_symmetry_3
O2 Ca1 O2 92.74(3) 7_565 1_655
O2 Ca1 O1 173.621(19) 7_565 7
O2 Ca1 O1 90.261(18) 1_655 7
O2 Ca1 O1 90.261(18) 7_565 .
O2 Ca1 O1 173.621(19) 1_655 .
O1 Ca1 O1 87.31(2) 7 .
O2 Ca1 O1 92.824(18) 7_565 4_565
O2 Ca1 O1 73.269(19) 1_655 4_565
O1 Ca1 O1 82.651(19) 7 4_565
O1 Ca1 O1 112.217(12) . 4_565
O2 Ca1 O1 73.269(19) 7_565 2_654
O2 Ca1 O1 92.824(18) 1_655 2_654
O1 Ca1 O1 112.217(12) 7 2_654
O1 Ca1 O1 82.651(19) . 2_654
O1 Ca1 O1 160.09(2) 4_565 2_654
O2 Ca1 O2 120.739(15) 7_565 2_654
O2 Ca1 O2 91.07(2) 1_655 2_654
O1 Ca1 O2 64.785(15) 7 2_654
O1 Ca1 O2 82.562(17) . 2_654
O1 Ca1 O2 143.965(15) 4_565 2_654
O1 Ca1 O2 47.476(14) 2_654 2_654
O2 Ca1 O2 91.07(2) 7_565 4_565
O2 Ca1 O2 120.739(15) 1_655 4_565
O1 Ca1 O2 82.562(17) 7 4_565
O1 Ca1 O2 64.785(15) . 4_565
O1 Ca1 O2 47.476(14) 4_565 4_565
O1 Ca1 O2 143.965(15) 2_654 4_565
O2 Ca1 O2 134.85(2) 2_654 4_565
O2 Ca1 C1 94.323(17) 7_565 4_565
O2 Ca1 C1 96.780(18) 1_655 4_565
O1 Ca1 C1 79.727(16) 7 4_565
O1 Ca1 C1 88.597(16) . 4_565
O1 Ca1 C1 23.647(14) 4_565 4_565
O1 Ca1 C1 164.690(15) 2_654 4_565
O2 Ca1 C1 143.686(15) 2_654 4_565
O2 Ca1 C1 24.019(14) 4_565 4_565
O2 Ca1 C1 96.780(18) 7_565 2_654
O2 Ca1 C1 94.323(17) 1_655 2_654
O1 Ca1 C1 88.597(16) 7 2_654
O1 Ca1 C1 79.727(16) . 2_654
O1 Ca1 C1 164.690(15) 4_565 2_654
O1 Ca1 C1 23.647(14) 2_654 2_654
O2 Ca1 C1 24.019(14) 2_654 2_654
O2 Ca1 C1 143.686(15) 4_565 2_654
C1 Ca1 C1 163.88(2) 4_565 2_654
O2 Ca1 Ca1 153.366(14) 7_565 2_644
O2 Ca1 Ca1 91.461(15) 1_655 2_644
O1 Ca1 Ca1 31.954(12) 7 2_644
O1 Ca1 Ca1 83.364(13) . 2_644
O1 Ca1 Ca1 113.547(12) 4_565 2_644
O1 Ca1 Ca1 80.265(11) 2_654 2_644
O2 Ca1 Ca1 32.843(10) 2_654 2_644
O2 Ca1 Ca1 109.186(13) 4_565 2_644
C1 Ca1 Ca1 111.270(11) 4_565 2_644
C1 Ca1 Ca1 56.664(11) 2_654 2_644
O2 Ca1 Ca1 92.686(15) 7_565 3_565
O2 Ca1 Ca1 43.015(15) 1_655 3_565
O1 Ca1 Ca1 85.677(12) 7 3_565
O1 Ca1 Ca1 142.460(12) . 3_565
O1 Ca1 Ca1 30.268(10) 4_565 3_565
O1 Ca1 Ca1 133.803(12) 2_654 3_565
O2 Ca1 Ca1 126.374(11) 2_654 3_565
O2 Ca1 Ca1 77.742(10) 4_565 3_565
C1 Ca1 Ca1 53.864(11) 4_565 3_565
C1 Ca1 Ca1 136.780(11) 2_654 3_565
Ca1 Ca1 Ca1 108.071(2) 2_644 3_565
C1 O1 Ca1 137.68(4) . .
C1 O1 Ca1 104.28(4) . 3_465
Ca1 O1 Ca1 117.778(19) . 3_465
C1 O2 Ca1 167.86(5) . 1_455
C1 O2 Ca1 83.85(4) . 3_465
Ca1 O2 Ca1 104.14(2) 1_455 3_465
O2 C1 O1 123.42(6) . .
O2 C1 Ca1 72.13(4) . 3_465
O1 C1 Ca1 52.07(3) . 3_465
O2 C1 H1 118.3 . .
O1 C1 H1 118.3 . .
Ca1 C1 H1 166.5 3_465 .

loop_
_geom_bond_atom_site_label_1
_geom_bond_atom_site_label_2
_geom_bond_distance
_geom_bond_site_symmetry_2
Ca1 O2 2.3145(5) 7_565
Ca1 O2 2.3146(5) 1_655
Ca1 O1 2.3576(4) 7
Ca1 O1 2.3576(5) .
Ca1 O1 2.4755(5) 4_565
Ca1 O1 2.4755(5) 2_654
Ca1 O2 2.9114(6) 2_654
Ca1 O2 2.9114(6) 4_565
Ca1 C1 3.0414(6) 4_565
Ca1 C1 3.0414(6) 2_654
Ca1 Ca1 4.13838(12) 2_644
Ca1 Ca1 4.13838(12) 3_565
O1 C1 1.2588(7) .
O1 Ca1 2.4755(5) 3_465
O2 C1 1.2451(7) .
O2 Ca1 2.3145(5) 1_455
O2 Ca1 2.9114(6) 3_465
C1 Ca1 3.0414(6) 3_465
C1 H1 0.9500 .
